data_7228205
loop_
_publ_author_name
'Zhou, Yu-Peng'
'Wei, Zhang-Wen'
'Lin, Zhuo-Jia'
'Ling, Hui-Tao'
'Guo, Zhengang'
'Zhang, Mei'
'Lam, Chi-Keung'
'Ye, Bao-Hui'
'Chao, Hsiu-Yi'

_publ_section_title
;
 Diverse binding of important anions in 1-D tricopper anion coordination
 polymer (ACP) architectures
;
_journal_issue 17
_journal_name_full CrystEngComm
_journal_page_first 2349
_journal_paper_doi 10.1039/C7CE00087A
_journal_volume 19
_journal_year 2017
_chemical_formula_moiety 'C113 H104 Cu3 N4 O2 P6, N O3'
_chemical_formula_sum 'C113 H104 Cu3 N5 O5 P6'
_chemical_formula_weight 1988.45
_space_group_crystal_system orthorhombic
_space_group_IT_number 54
_space_group_name_Hall '-P 2a 2ac'
_space_group_name_H-M_alt 'P c c a'
_symmetry_space_group_name_Hall '-P 2a 2ac'
_symmetry_space_group_name_H-M 'P c c a'
_atom_sites_solution_hydrogens geom
_audit_creation_method SHELXL-2014/7
_audit_update_record
;
2016-07-06 deposited with the CCDC.
2017-03-31 downloaded from the CCDC.
;
_cell_angle_alpha 90
_cell_angle_beta 90
_cell_angle_gamma 90
_cell_formula_units_Z 8
_cell_length_a 27.9483(3)
_cell_length_b 21.5782(2)
_cell_length_c 36.4721(4)
_cell_measurement_reflns_used 16513
_cell_measurement_temperature 173(2)
_cell_measurement_theta_max 66.966
_cell_measurement_theta_min 2.857
_cell_volume 21995.4(4)
_computing_cell_refinement 'Bruker XSCANS'
_computing_data_collection 'Bruker XSCANS'
_computing_data_reduction 'Bruker SHELXTL'
_computing_structure_refinement 'SHELXL-2014/7 (Sheldrick, 2014)'
_computing_structure_solution 'SHELXL-2014/7 (Sheldrick, 2014)'
_diffrn_ambient_temperature 173(2)
_diffrn_measured_fraction_theta_full 0.979
_diffrn_measured_fraction_theta_max 0.979
_diffrn_measurement_device_type 'multiwire proportional'
_diffrn_measurement_method 'phi and omega scans'
_diffrn_radiation_type CuK\a
_diffrn_radiation_wavelength 1.54178
_diffrn_reflns_av_R_equivalents 0.0290
_diffrn_reflns_av_unetI/netI 0.0289
_diffrn_reflns_Laue_measured_fraction_full 0.979
_diffrn_reflns_Laue_measured_fraction_max 0.979
_diffrn_reflns_limit_h_max 32
_diffrn_reflns_limit_h_min -32
_diffrn_reflns_limit_k_max 11
_diffrn_reflns_limit_k_min -25
_diffrn_reflns_limit_l_max 42
_diffrn_reflns_limit_l_min -41
_diffrn_reflns_number 54383
_diffrn_reflns_point_group_measured_fraction_full 0.979
_diffrn_reflns_point_group_measured_fraction_max 0.979
_diffrn_reflns_theta_full 66.966
_diffrn_reflns_theta_max 66.966
_diffrn_reflns_theta_min 2.857
_diffrn_source 'sealed tube'
_exptl_absorpt_coefficient_mu 1.902
_exptl_absorpt_correction_T_max 0.931
_exptl_absorpt_correction_T_min 0.842
_exptl_absorpt_correction_type multi-scan
_exptl_absorpt_process_details sadabs
_exptl_crystal_colour yellow
_exptl_crystal_density_diffrn 1.201
_exptl_crystal_description prism
_exptl_crystal_F_000 8272
_exptl_crystal_size_max 0.3
_exptl_crystal_size_mid 0.2
_exptl_crystal_size_min 0.1
_refine_diff_density_max 0.560
_refine_diff_density_min -0.609
_refine_diff_density_rms 0.062
_refine_ls_extinction_method none
_refine_ls_goodness_of_fit_ref 1.036
_refine_ls_hydrogen_treatment constr
_refine_ls_matrix_type full
_refine_ls_number_parameters 1233
_refine_ls_number_reflns 19210
_refine_ls_number_restraints 115
_refine_ls_restrained_S_all 1.049
_refine_ls_R_factor_all 0.0551
_refine_ls_R_factor_gt 0.0464
_refine_ls_shift/su_max 0.002
_refine_ls_shift/su_mean 0.000
_refine_ls_structure_factor_coef Fsqd
_refine_ls_weighting_details 'w=1/[\s^2^(Fo^2^)+(0.0539P)^2^+31.9051P] where P=(Fo^2^+2Fc^2^)/3'
_refine_ls_weighting_scheme calc
_refine_ls_wR_factor_gt 0.1171
_refine_ls_wR_factor_ref 0.1247
_reflns_Friedel_coverage 0.000
_reflns_number_gt 16513
_reflns_number_total 19210
_reflns_threshold_expression 'I > 2\s(I)'
_cod_data_source_file c7ce00087a2.cif
_cod_data_source_block 71
_cod_database_code 7228205
_shelx_shelxl_version_number 2014/7
_shelx_space_group_comment
;
The symmetry employed for this shelxl refinement is uniquely defined
by the following loop, which should always be used as a source of
symmetry information in preference to the above space-group names.
They are only intended as comments.
;

loop_
_space_group_symop_operation_xyz
'x, y, z'
'-x+1/2, -y, z'
'x+1/2, -y, -z+1/2'
'-x, y, -z+1/2'
'-x, -y, -z'
'x-1/2, y, -z'
'-x-1/2, y, z-1/2'
'x, -y, z-1/2'

loop_
_atom_site_label
_atom_site_type_symbol
_atom_site_fract_x
_atom_site_fract_y
_atom_site_fract_z
_atom_site_U_iso_or_equiv
_atom_site_adp_type
_atom_site_occupancy
_atom_site_site_symmetry_order
_atom_site_calc_flag
_atom_site_refinement_flags_posn
_atom_site_refinement_flags_adp
_atom_site_refinement_flags_occupancy
_atom_site_disorder_assembly
_atom_site_disorder_group
Cu1 Cu 0.37227(2) 0.79420(2) 0.11338(2) 0.02349(9) Uani 1 1 d . . . . .
Cu2 Cu 0.39102(2) 0.71074(2) 0.06386(2) 0.02630(10) Uani 1 1 d . . . . .
Cu3 Cu 0.30310(2) 0.72958(2) 0.08588(2) 0.02268(9) Uani 1 1 d . . . . .
P1 P 0.44943(2) 0.81055(3) 0.12978(2) 0.02501(14) Uani 1 1 d . . . . .
P2 P 0.47023(2) 0.74051(3) 0.06041(2) 0.02338(14) Uani 1 1 d . . . . .
P3 P 0.37828(2) 0.61406(3) 0.04052(2) 0.02334(14) Uani 1 1 d . . . . .
P4 P 0.27561(2) 0.64250(3) 0.05825(2) 0.02271(14) Uani 1 1 d . . . . .
P5 P 0.24309(3) 0.79084(3) 0.10849(2) 0.03061(16) Uani 1 1 d . . . . .
P6 P 0.32371(3) 0.86691(3) 0.13961(2) 0.02900(15) Uani 1 1 d . . . . .
O1 O 0.37407(8) 1.09741(10) -0.05626(6) 0.0431(5) Uani 1 1 d . . . . .
O1S O 0.27497(14) 0.46193(18) 0.36470(10) 0.1003(12) Uani 1 1 d . . . . .
O2 O 0.37532(11) 0.40825(11) 0.24752(8) 0.0618(7) Uani 1 1 d . . . . .
O2S O 0.2500 0.5000 0.31442(10) 0.0812(14) Uani 1 2 d S T P . .
O3S O 0.2798(2) 1.03206(16) -0.17437(11) 0.136(2) Uani 1 1 d . . . . .
O4S O 0.2500 1.0000 -0.12551(11) 0.139(3) Uani 1 2 d S T P . .
N1 N 0.32206(11) 1.02096(11) -0.07298(7) 0.0423(6) Uani 1 1 d . . . . .
H1 H 0.3019 1.0104 -0.0905 0.051 Uiso 1 1 calc R U . . .
N1S N 0.2500 0.5000 0.34945(12) 0.0553(11) Uani 1 2 d S T P . .
N2 N 0.32826(11) 1.10794(11) -0.10775(7) 0.0416(6) Uani 1 1 d . . . . .
H2 H 0.3076 1.0881 -0.1217 0.050 Uiso 1 1 calc R U . . .
N2S N 0.2500 1.0000 -0.15951(12) 0.0822(18) Uani 1 2 d S T P . .
N3 N 0.32400(10) 0.48688(12) 0.26079(7) 0.0409(6) Uani 1 1 d . . . . .
H3 H 0.3020 0.4988 0.2766 0.049 Uiso 1 1 calc R U . . .
N4 N 0.32804(13) 0.40473(15) 0.29905(9) 0.0622(9) Uani 1 1 d . . . . .
H4 H 0.3089 0.4275 0.3127 0.075 Uiso 1 1 calc R U . . .
C1 C 0.49105(9) 0.75612(12) 0.10743(7) 0.0272(6) Uani 1 1 d . . . . .
H1A H 0.5236 0.7742 0.1068 0.033 Uiso 1 1 calc R U . . .
H1B H 0.4924 0.7169 0.1215 0.033 Uiso 1 1 calc R U . . .
C2 C 0.32188(9) 0.58173(12) 0.05809(7) 0.0254(5) Uani 1 1 d . . . . .
H2A H 0.3267 0.5659 0.0833 0.031 Uiso 1 1 calc R U . . .
H2B H 0.3115 0.5468 0.0424 0.031 Uiso 1 1 calc R U . . .
C3 C 0.26651(10) 0.86953(13) 0.11491(8) 0.0337(6) Uani 1 1 d . . . . .
H3A H 0.2432 0.8945 0.1290 0.040 Uiso 1 1 calc R U . . .
H3B H 0.2712 0.8895 0.0907 0.040 Uiso 1 1 calc R U . . .
C4 C 0.34827(10) 0.78941(12) 0.05442(7) 0.0267(6) Uani 1 1 d . . . . .
C5 C 0.34245(10) 0.83368(12) 0.03420(7) 0.0282(6) Uani 1 1 d . . . . .
C6 C 0.36030(11) 0.70031(12) 0.12351(8) 0.0310(6) Uani 1 1 d . . . . .
C7 C 0.35580(10) 0.66077(12) 0.14705(7) 0.0274(6) Uani 1 1 d . . . . .
C8 C 0.34408(11) 1.07745(13) -0.07694(7) 0.0317(6) Uani 1 1 d . . . . .
C9 C 0.34516(14) 0.43123(15) 0.26735(9) 0.0462(8) Uani 1 1 d . . . . .
C10 C 0.33615(10) 0.88355(12) 0.00848(7) 0.0293(6) Uani 1 1 d . . . . .
C11 C 0.30503(14) 0.87755(15) -0.02108(9) 0.0486(9) Uani 1 1 d . . . . .
H11 H 0.2864 0.8410 -0.0235 0.058 Uiso 1 1 calc R U . . .
C12 C 0.30081(15) 0.92394(16) -0.04696(10) 0.0546(10) Uani 1 1 d . . . . .
H12 H 0.2792 0.9189 -0.0668 0.065 Uiso 1 1 calc R U . . .
C13 C 0.32782(11) 0.97796(13) -0.04437(8) 0.0338(6) Uani 1 1 d . . . . .
C14 C 0.35741(11) 0.98545(13) -0.01444(8) 0.0361(7) Uani 1 1 d . . . . .
H14 H 0.3751 1.0227 -0.0116 0.043 Uiso 1 1 calc R U . . .
C15 C 0.36144(11) 0.93885(13) 0.01139(8) 0.0356(7) Uani 1 1 d . . . . .
H15 H 0.3821 0.9448 0.0318 0.043 Uiso 1 1 calc R U . . .
C16 C 0.34189(11) 1.16792(13) -0.11924(8) 0.0346(6) Uani 1 1 d . . . . .
C17 C 0.33389(16) 1.18331(15) -0.15560(9) 0.0546(10) Uani 1 1 d . . . . .
H17 H 0.3217 1.1529 -0.1720 0.066 Uiso 1 1 calc R U . . .
C18 C 0.34347(15) 1.24230(15) -0.16838(9) 0.0538(10) Uani 1 1 d . . . . .
H18 H 0.3369 1.2518 -0.1933 0.065 Uiso 1 1 calc R U . . .
C19 C 0.36225(11) 1.28782(13) -0.14608(8) 0.0331(6) Uani 1 1 d . . . . .
C20 C 0.37140(12) 1.27099(14) -0.11003(8) 0.0368(7) Uani 1 1 d . . . . .
H20 H 0.3851 1.3009 -0.0940 0.044 Uiso 1 1 calc R U . . .
C21 C 0.36142(12) 1.21242(14) -0.09629(8) 0.0371(7) Uani 1 1 d . . . . .
H21 H 0.3679 1.2029 -0.0714 0.045 Uiso 1 1 calc R U . . .
C22 C 0.37438(11) 1.35306(13) -0.15990(8) 0.0357(7) Uani 1 1 d . . . . .
C23 C 0.35183(13) 1.40230(14) -0.13516(9) 0.0459(8) Uani 1 1 d . . . . .
H23A H 0.3169 1.3982 -0.1358 0.069 Uiso 1 1 calc R U . . .
H23B H 0.3609 1.4436 -0.1439 0.069 Uiso 1 1 calc R U . . .
H23C H 0.3632 1.3967 -0.1100 0.069 Uiso 1 1 calc R U . . .
C24 C 0.35623(14) 1.36426(16) -0.19900(9) 0.0487(8) Uani 1 1 d . . . . .
H24A H 0.3696 1.3328 -0.2154 0.073 Uiso 1 1 calc R U . . .
H24B H 0.3663 1.4055 -0.2072 0.073 Uiso 1 1 calc R U . . .
H24C H 0.3212 1.3617 -0.1994 0.073 Uiso 1 1 calc R U . . .
C25 C 0.42899(12) 1.36088(16) -0.15976(10) 0.0489(8) Uani 1 1 d . . . . .
H25A H 0.4411 1.3551 -0.1348 0.073 Uiso 1 1 calc R U . . .
H25B H 0.4372 1.4025 -0.1684 0.073 Uiso 1 1 calc R U . . .
H25C H 0.4435 1.3300 -0.1760 0.073 Uiso 1 1 calc R U . . .
C26 C 0.34872(10) 0.61569(12) 0.17578(7) 0.0276(6) Uani 1 1 d . . . . .
C27 C 0.30596(11) 0.61422(14) 0.19554(8) 0.0365(7) Uani 1 1 d . . . . .
H27 H 0.2816 0.6435 0.1902 0.044 Uiso 1 1 calc R U . . .
C28 C 0.29845(11) 0.57068(15) 0.22290(8) 0.0389(7) Uani 1 1 d . . . . .
H28 H 0.2691 0.5704 0.2360 0.047 Uiso 1 1 calc R U . . .
C29 C 0.33357(11) 0.52760(13) 0.23126(7) 0.0339(6) Uani 1 1 d . . . . .
C30 C 0.37623(11) 0.52835(13) 0.21221(8) 0.0342(6) Uani 1 1 d . . . . .
H30 H 0.4005 0.4990 0.2178 0.041 Uiso 1 1 calc R U . . .
C31 C 0.38359(11) 0.57228(13) 0.18485(7) 0.0313(6) Uani 1 1 d . . . . .
H31 H 0.4132 0.5727 0.1720 0.038 Uiso 1 1 calc R U . . .
C32 C 0.33823(18) 0.34482(18) 0.31158(11) 0.0645(11) Uani 1 1 d . U . . .
C33 C 0.3023(2) 0.3146(2) 0.33124(13) 0.0911(15) Uani 1 1 d . U . . .
H33 H 0.2726 0.3348 0.3355 0.109 Uiso 1 1 calc R U . . .
C34 C 0.3097(3) 0.2558(3) 0.34440(17) 0.1196(19) Uani 1 1 d . U . . .
H34 H 0.2846 0.2351 0.3571 0.144 Uiso 1 1 calc R U . . .
C35 C 0.3538(3) 0.2258(3) 0.33936(16) 0.1204(19) Uani 1 1 d D U . . .
C36 C 0.3895(3) 0.2567(2) 0.31980(17) 0.1075(17) Uani 1 1 d . U . . .
H36 H 0.4193 0.2367 0.3157 0.129 Uiso 1 1 calc R U . . .
C37 C 0.3823(2) 0.3160(2) 0.30620(15) 0.0874(14) Uani 1 1 d . U . . .
H37 H 0.4071 0.3367 0.2933 0.105 Uiso 1 1 calc R U . . .
C38 C 0.3620(3) 0.1603(3) 0.35446(18) 0.152(2) Uani 1 1 d D U . . .
C39 C 0.3863(10) 0.1628(9) 0.3908(4) 0.162(3) Uani 0.486(12) 1 d D U P A 1
H39A H 0.3720 0.1957 0.4057 0.243 Uiso 0.486(12) 1 calc R U P A 1
H39B H 0.3825 0.1229 0.4033 0.243 Uiso 0.486(12) 1 calc R U P A 1
H39C H 0.4204 0.1714 0.3873 0.243 Uiso 0.486(12) 1 calc R U P A 1
C39A C 0.3739(8) 0.1674(8) 0.3952(3) 0.162(3) Uani 0.514(12) 1 d D . P A 2
H39D H 0.4054 0.1870 0.3979 0.243 Uiso 0.514(12) 1 calc R U P A 2
H39E H 0.3745 0.1264 0.4068 0.243 Uiso 0.514(12) 1 calc R U P A 2
H39F H 0.3496 0.1932 0.4071 0.243 Uiso 0.514(12) 1 calc R U P A 2
C40 C 0.3721(9) 0.1169(5) 0.3224(3) 0.162(3) Uani 0.486(12) 1 d D U P A 1
H40A H 0.3502 0.1264 0.3022 0.243 Uiso 0.486(12) 1 calc R U P A 1
H40B H 0.4052 0.1223 0.3143 0.243 Uiso 0.486(12) 1 calc R U P A 1
H40C H 0.3672 0.0739 0.3303 0.243 Uiso 0.486(12) 1 calc R U P A 1
C40A C 0.4091(5) 0.1341(6) 0.3383(4) 0.162(3) Uani 0.514(12) 1 d D . P A 2
H40D H 0.4134 0.0912 0.3465 0.243 Uiso 0.514(12) 1 calc R U P A 2
H40E H 0.4361 0.1593 0.3467 0.243 Uiso 0.514(12) 1 calc R U P A 2
H40F H 0.4075 0.1352 0.3115 0.243 Uiso 0.514(12) 1 calc R U P A 2
C41 C 0.3116(5) 0.1312(7) 0.3612(6) 0.162(3) Uani 0.486(12) 1 d D U P A 1
H41A H 0.2942 0.1287 0.3379 0.243 Uiso 0.486(12) 1 calc R U P A 1
H41B H 0.3152 0.0896 0.3715 0.243 Uiso 0.486(12) 1 calc R U P A 1
H41C H 0.2936 0.1572 0.3784 0.243 Uiso 0.486(12) 1 calc R U P A 1
C41A C 0.3231(5) 0.1158(6) 0.3496(5) 0.162(3) Uani 0.514(12) 1 d D . P A 2
H41D H 0.3167 0.1104 0.3234 0.243 Uiso 0.514(12) 1 calc R U P A 2
H41E H 0.2943 0.1313 0.3618 0.243 Uiso 0.514(12) 1 calc R U P A 2
H41F H 0.3323 0.0759 0.3603 0.243 Uiso 0.514(12) 1 calc R U P A 2
C42 C 0.48129(11) 0.88379(13) 0.12561(8) 0.0368(7) Uani 1 1 d . . . . .
C43 C 0.45958(15) 0.93210(15) 0.10655(10) 0.0524(9) Uani 1 1 d . . . . .
H43 H 0.4279 0.9275 0.0975 0.063 Uiso 1 1 calc R U . . .
C44 C 0.4844(2) 0.98717(18) 0.10072(15) 0.0853(18) Uani 1 1 d . . . . .
H44 H 0.4693 1.0203 0.0880 0.102 Uiso 1 1 calc R U . . .
C45 C 0.5296(3) 0.9940(2) 0.11289(17) 0.102(2) Uani 1 1 d . . . . .
H45 H 0.5462 1.0316 0.1084 0.122 Uiso 1 1 calc R U . . .
C46 C 0.55213(18) 0.9463(3) 0.13210(15) 0.0866(17) Uani 1 1 d . . . . .
H46 H 0.5840 0.9516 0.1406 0.104 Uiso 1 1 calc R U . . .
C47 C 0.52791(13) 0.89074(17) 0.13884(10) 0.0532(9) Uani 1 1 d . . . . .
H47 H 0.5429 0.8583 0.1522 0.064 Uiso 1 1 calc R U . . .
C48 C 0.45158(9) 0.79323(13) 0.17869(7) 0.0291(6) Uani 1 1 d . . . . .
C49 C 0.44750(11) 0.84164(15) 0.20400(8) 0.0394(7) Uani 1 1 d . . . . .
H49 H 0.4497 0.8834 0.1959 0.047 Uiso 1 1 calc R U . . .
C50 C 0.44020(13) 0.82900(18) 0.24081(9) 0.0507(9) Uani 1 1 d . . . . .
H50 H 0.4371 0.8621 0.2578 0.061 Uiso 1 1 calc R U . . .
C51 C 0.43736(13) 0.76856(18) 0.25290(9) 0.0504(9) Uani 1 1 d . . . . .
H51 H 0.4324 0.7602 0.2782 0.060 Uiso 1 1 calc R U . . .
C52 C 0.44167(12) 0.72042(17) 0.22842(9) 0.0457(8) Uani 1 1 d . . . . .
H52 H 0.4400 0.6788 0.2369 0.055 Uiso 1 1 calc R U . . .
C53 C 0.44853(11) 0.73250(14) 0.19132(8) 0.0364(7) Uani 1 1 d . . . . .
H53 H 0.4512 0.6991 0.1745 0.044 Uiso 1 1 calc R U . . .
C54 C 0.48016(10) 0.81105(12) 0.03421(7) 0.0279(6) Uani 1 1 d . . . . .
C55 C 0.45170(11) 0.82012(14) 0.00317(8) 0.0369(7) Uani 1 1 d . . . . .
H55 H 0.4271 0.7912 -0.0024 0.044 Uiso 1 1 calc R U . . .
C56 C 0.45898(13) 0.87081(17) -0.01957(9) 0.0482(8) Uani 1 1 d . . . . .
H56 H 0.4400 0.8760 -0.0410 0.058 Uiso 1 1 calc R U . . .
C57 C 0.49394(13) 0.91366(16) -0.01096(10) 0.0492(9) Uani 1 1 d . . . . .
H57 H 0.4985 0.9490 -0.0261 0.059 Uiso 1 1 calc R U . . .
C58 C 0.52221(12) 0.90530(14) 0.01949(9) 0.0421(7) Uani 1 1 d . . . . .
H58 H 0.5461 0.9350 0.0254 0.051 Uiso 1 1 calc R U . . .
C59 C 0.51602(11) 0.85348(13) 0.04176(8) 0.0342(6) Uani 1 1 d . . . . .
H59 H 0.5365 0.8472 0.0622 0.041 Uiso 1 1 calc R U . . .
C60 C 0.51929(10) 0.69134(12) 0.04347(8) 0.0293(6) Uani 1 1 d . . . . .
C61 C 0.55064(13) 0.71046(16) 0.01639(10) 0.0507(9) Uani 1 1 d . . . . .
H61 H 0.5460 0.7495 0.0048 0.061 Uiso 1 1 calc R U . . .
C62 C 0.58887(15) 0.67308(18) 0.00591(12) 0.0651(12) Uani 1 1 d . . . . .
H62 H 0.6102 0.6868 -0.0127 0.078 Uiso 1 1 calc R U . . .
C63 C 0.59597(13) 0.61672(16) 0.02223(11) 0.0512(9) Uani 1 1 d . . . . .
H63 H 0.6222 0.5915 0.0150 0.061 Uiso 1 1 calc R U . . .
C64 C 0.56532(11) 0.59670(14) 0.04892(9) 0.0400(7) Uani 1 1 d . . . . .
H64 H 0.5702 0.5575 0.0602 0.048 Uiso 1 1 calc R U . . .
C65 C 0.52709(10) 0.63368(13) 0.05956(8) 0.0336(6) Uani 1 1 d . . . . .
H65 H 0.5059 0.6194 0.0781 0.040 Uiso 1 1 calc R U . . .
C66 C 0.42057(9) 0.55425(12) 0.05532(7) 0.0279(6) Uani 1 1 d . . . . .
C67 C 0.44339(10) 0.51247(14) 0.03196(8) 0.0357(6) Uani 1 1 d . . . . .
H67 H 0.4369 0.5137 0.0064 0.043 Uiso 1 1 calc R U . . .
C68 C 0.47543(11) 0.46918(15) 0.04562(9) 0.0428(7) Uani 1 1 d . . . . .
H68 H 0.4903 0.4405 0.0295 0.051 Uiso 1 1 calc R U . . .
C69 C 0.48580(11) 0.46763(15) 0.08268(10) 0.0451(8) Uani 1 1 d . . . . .
H69 H 0.5082 0.4385 0.0919 0.054 Uiso 1 1 calc R U . . .
C70 C 0.46337(11) 0.50863(16) 0.10623(9) 0.0425(7) Uani 1 1 d . . . . .
H70 H 0.4702 0.5075 0.1317 0.051 Uiso 1 1 calc R U . . .
C71 C 0.43090(10) 0.55140(14) 0.09266(8) 0.0355(6) Uani 1 1 d . . . . .
H71 H 0.4155 0.5792 0.1090 0.043 Uiso 1 1 calc R U . . .
C72 C 0.37571(11) 0.60562(13) -0.00901(8) 0.0328(6) Uani 1 1 d . . . . .
C73 C 0.35614(12) 0.55540(17) -0.02728(9) 0.0462(8) Uani 1 1 d . . . . .
H73 H 0.3435 0.5218 -0.0135 0.055 Uiso 1 1 calc R U . . .
C74 C 0.35466(14) 0.5532(2) -0.06517(10) 0.0606(11) Uani 1 1 d . . . . .
H74 H 0.3403 0.5187 -0.0771 0.073 Uiso 1 1 calc R U . . .
C75 C 0.3734(2) 0.5992(3) -0.08513(11) 0.0918(18) Uani 1 1 d . . . . .
H75 H 0.3663 0.6024 -0.1105 0.110 Uiso 1 1 calc R U . B 1
C76 C 0.4062(6) 0.6468(4) -0.0669(2) 0.066(3) Uani 0.61(2) 1 d . . P C 1
H76 H 0.4263 0.6735 -0.0807 0.080 Uiso 0.61(2) 1 calc R U P C 1
C76A C 0.3718(11) 0.6530(8) -0.0693(3) 0.078(7) Uani 0.39(2) 1 d . . P C 2
H76A H 0.3674 0.6894 -0.0836 0.094 Uiso 0.39(2) 1 calc R U P C 2
C77 C 0.4048(5) 0.6483(3) -0.0288(2) 0.049(2) Uani 0.61(2) 1 d . . P C 1
H77 H 0.4234 0.6779 -0.0158 0.058 Uiso 0.61(2) 1 calc R U P C 1
C77A C 0.3764(9) 0.6575(6) -0.0314(3) 0.053(4) Uani 0.39(2) 1 d . . P C 2
H77A H 0.3803 0.6972 -0.0206 0.064 Uiso 0.39(2) 1 calc R U P C 2
C78 C 0.22530(9) 0.60559(12) 0.08125(7) 0.0268(6) Uani 1 1 d . . . . .
C79 C 0.23273(11) 0.57347(13) 0.11394(8) 0.0355(7) Uani 1 1 d . . . . .
H79 H 0.2645 0.5660 0.1222 0.043 Uiso 1 1 calc R U . . .
C80 C 0.19441(12) 0.55226(15) 0.13462(9) 0.0416(7) Uani 1 1 d . . . . .
H80 H 0.2001 0.5304 0.1568 0.050 Uiso 1 1 calc R U . . .
C81 C 0.14839(12) 0.56273(15) 0.12317(9) 0.0437(8) Uani 1 1 d . . . . .
H81 H 0.1222 0.5486 0.1375 0.052 Uiso 1 1 calc R U . . .
C82 C 0.14042(11) 0.59392(18) 0.09066(10) 0.0488(8) Uani 1 1 d . . . . .
H82 H 0.1086 0.6007 0.0825 0.059 Uiso 1 1 calc R U . . .
C83 C 0.17867(10) 0.61559(15) 0.06976(9) 0.0373(7) Uani 1 1 d . . . . .
H83 H 0.1728 0.6373 0.0476 0.045 Uiso 1 1 calc R U . . .
C84 C 0.25741(9) 0.64712(13) 0.01041(7) 0.0295(6) Uani 1 1 d . . . . .
C85 C 0.24113(12) 0.59689(15) -0.00946(9) 0.0431(8) Uani 1 1 d . . . . .
H85 H 0.2367 0.5582 0.0025 0.052 Uiso 1 1 calc R U . . .
C86 C 0.23121(13) 0.60179(18) -0.04647(9) 0.0517(9) Uani 1 1 d . . . . .
H86 H 0.2207 0.5665 -0.0598 0.062 Uiso 1 1 calc R U . . .
C87 C 0.23640(19) 0.6567(2) -0.06370(11) 0.0820(16) Uani 1 1 d . . . . .
H87 H 0.2208 0.6648 -0.0863 0.098 Uiso 1 1 calc R U . D 1
C88 C 0.2641(7) 0.6987(6) -0.0480(2) 0.053(4) Uani 0.51(3) 1 d . . P E 1
H88 H 0.2784 0.7305 -0.0623 0.064 Uiso 0.51(3) 1 calc R U P E 1
C88A C 0.2379(9) 0.7159(7) -0.0403(4) 0.062(5) Uani 0.49(3) 1 d . . P E 2
H88A H 0.2300 0.7553 -0.0502 0.075 Uiso 0.49(3) 1 calc R U P E 2
C89 C 0.2721(6) 0.6961(6) -0.0102(3) 0.037(3) Uani 0.51(3) 1 d . . P E 1
H89 H 0.2883 0.7295 0.0014 0.044 Uiso 0.51(3) 1 calc R U P E 1
C89A C 0.2512(8) 0.7086(6) -0.0039(4) 0.046(3) Uani 0.49(3) 1 d . . P E 2
H89A H 0.2561 0.7438 0.0113 0.055 Uiso 0.49(3) 1 calc R U P E 2
C90 C 0.21014(10) 0.77240(15) 0.15029(8) 0.0360(7) Uani 1 1 d . . . . .
C91 C 0.18937(12) 0.81692(18) 0.17261(10) 0.0490(8) Uani 1 1 d . . . . .
H91 H 0.1922 0.8596 0.1667 0.059 Uiso 1 1 calc R U . . .
C92 C 0.16422(14) 0.7985(2) 0.20377(11) 0.0640(11) Uani 1 1 d . . . . .
H92 H 0.1506 0.8291 0.2193 0.077 Uiso 1 1 calc R U . . .
C93 C 0.15885(15) 0.7373(2) 0.21228(11) 0.0634(11) Uani 1 1 d . . . . .
H93 H 0.1414 0.7253 0.2335 0.076 Uiso 1 1 calc R U . . .
C94 C 0.17883(14) 0.6929(2) 0.18985(10) 0.0582(10) Uani 1 1 d . . . . .
H94 H 0.1750 0.6502 0.1954 0.070 Uiso 1 1 calc R U . . .
C95 C 0.20471(12) 0.71072(16) 0.15902(9) 0.0459(8) Uani 1 1 d . . . . .
H95 H 0.2188 0.6800 0.1438 0.055 Uiso 1 1 calc R U . . .
C96 C 0.19572(11) 0.80605(16) 0.07505(9) 0.0410(7) Uani 1 1 d . . . . .
C97 C 0.14838(12) 0.79159(15) 0.08083(10) 0.0464(8) Uani 1 1 d . . . . .
H97 H 0.1387 0.7724 0.1031 0.056 Uiso 1 1 calc R U . . .
C98 C 0.11447(13) 0.80547(18) 0.05364(12) 0.0579(10) Uani 1 1 d . . . . .
H98 H 0.0817 0.7957 0.0576 0.069 Uiso 1 1 calc R U . . .
C99 C 0.12821(14) 0.83297(19) 0.02147(11) 0.0605(10) Uani 1 1 d . . . . .
H99 H 0.1049 0.8423 0.0033 0.073 Uiso 1 1 calc R U . . .
C100 C 0.17514(15) 0.8470(2) 0.01533(11) 0.0732(13) Uani 1 1 d . . . . .
H100 H 0.1846 0.8662 -0.0070 0.088 Uiso 1 1 calc R U . . .
C101 C 0.20879(14) 0.8330(2) 0.04195(10) 0.0683(12) Uani 1 1 d . . . . .
H101 H 0.2416 0.8419 0.0375 0.082 Uiso 1 1 calc R U . . .
C102 C 0.30545(11) 0.85508(15) 0.18710(8) 0.0371(7) Uani 1 1 d . . . . .
C103 C 0.31139(11) 0.79630(16) 0.20189(8) 0.0410(7) Uani 1 1 d . . . . .
H103 H 0.3281 0.7654 0.1884 0.049 Uiso 1 1 calc R U . . .
C104 C 0.29304(14) 0.7824(2) 0.23643(9) 0.0556(9) Uani 1 1 d . . . . .
H104 H 0.2965 0.7419 0.2463 0.067 Uiso 1 1 calc R U . . .
C105 C 0.26975(15) 0.8277(2) 0.25622(10) 0.0652(11) Uani 1 1 d . . . . .
H105 H 0.2568 0.8182 0.2796 0.078 Uiso 1 1 calc R U . . .
C106 C 0.26518(15) 0.8866(2) 0.24236(10) 0.0651(11) Uani 1 1 d . . . . .
H106 H 0.2502 0.9178 0.2567 0.078 Uiso 1 1 calc R U . . .
C107 C 0.28228(13) 0.90111(18) 0.20751(9) 0.0508(9) Uani 1 1 d . . . . .
H107 H 0.2783 0.9416 0.1978 0.061 Uiso 1 1 calc R U . . .
C108 C 0.34301(11) 0.94776(13) 0.13774(9) 0.0375(7) Uani 1 1 d . . . . .
C109 C 0.33605(13) 0.98306(15) 0.10637(10) 0.0477(8) Uani 1 1 d . . . . .
H109 H 0.3178 0.9667 0.0866 0.057 Uiso 1 1 calc R U . . .
C110 C 0.35549(15) 1.04215(16) 0.10360(13) 0.0622(11) Uani 1 1 d . . . . .
H110 H 0.3506 1.0659 0.0820 0.075 Uiso 1 1 calc R U . . .
C111 C 0.38172(16) 1.06633(17) 0.13191(14) 0.0672(12) Uani 1 1 d . . . . .
H111 H 0.3951 1.1067 0.1298 0.081 Uiso 1 1 calc R U . . .
C112 C 0.38870(15) 1.03233(17) 0.16328(12) 0.0612(10) Uani 1 1 d . . . . .
H112 H 0.4065 1.0495 0.1830 0.073 Uiso 1 1 calc R U . . .
C113 C 0.36994(13) 0.97314(15) 0.16624(10) 0.0487(8) Uani 1 1 d . . . . .
H113 H 0.3754 0.9496 0.1879 0.058 Uiso 1 1 calc R U . . .

loop_
_atom_site_aniso_label
_atom_site_aniso_U_11
_atom_site_aniso_U_22
_atom_site_aniso_U_33
_atom_site_aniso_U_23
_atom_site_aniso_U_13
_atom_site_aniso_U_12
Cu1 0.0274(2) 0.02059(19) 0.02249(19) -0.00079(14) -0.00231(15) 0.00344(15)
Cu2 0.0257(2) 0.02315(19) 0.0301(2) -0.00438(15) 0.00175(16) -0.00155(15)
Cu3 0.02426(19) 0.02216(19) 0.02164(19) 0.00164(14) -0.00242(14) 0.00121(15)
P1 0.0277(3) 0.0245(3) 0.0229(3) -0.0013(3) -0.0009(3) 0.0014(3)
P2 0.0239(3) 0.0215(3) 0.0248(3) -0.0002(3) 0.0024(3) -0.0009(3)
P3 0.0255(3) 0.0225(3) 0.0220(3) -0.0004(2) 0.0015(3) -0.0006(3)
P4 0.0227(3) 0.0218(3) 0.0236(3) 0.0022(2) -0.0030(2) -0.0003(2)
P5 0.0270(3) 0.0373(4) 0.0276(3) -0.0040(3) -0.0044(3) 0.0083(3)
P6 0.0335(4) 0.0266(3) 0.0269(3) -0.0042(3) -0.0031(3) 0.0083(3)
O1 0.0582(14) 0.0360(11) 0.0352(11) 0.0137(9) -0.0127(10) -0.0074(10)
O1S 0.112(3) 0.104(3) 0.085(2) 0.037(2) -0.035(2) -0.026(2)
O2 0.0847(19) 0.0412(13) 0.0596(16) 0.0182(12) 0.0099(15) 0.0065(13)
O2S 0.072(3) 0.140(4) 0.0310(19) 0.000 0.000 0.008(3)
O3S 0.239(5) 0.065(2) 0.105(3) 0.020(2) 0.107(3) -0.013(3)
O4S 0.083(3) 0.305(9) 0.029(2) 0.000 0.000 -0.092(5)
N1 0.0656(18) 0.0295(13) 0.0316(13) 0.0135(11) -0.0161(12) -0.0064(12)
N1S 0.064(3) 0.063(3) 0.039(2) 0.000 0.000 -0.026(2)
N2 0.0650(18) 0.0276(12) 0.0323(13) 0.0101(10) -0.0157(12) -0.0060(12)
N2S 0.159(6) 0.059(3) 0.029(2) 0.000 0.000 -0.036(3)
N3 0.0573(16) 0.0386(14) 0.0269(12) 0.0088(11) 0.0005(12) -0.0110(12)
N4 0.086(2) 0.0527(18) 0.0482(18) 0.0234(15) 0.0055(17) -0.0042(17)
C1 0.0277(13) 0.0270(13) 0.0268(13) 0.0011(11) -0.0003(11) 0.0012(11)
C2 0.0237(13) 0.0246(13) 0.0280(13) 0.0017(11) 0.0003(10) 0.0009(10)
C3 0.0357(15) 0.0329(15) 0.0324(15) -0.0034(12) -0.0053(12) 0.0132(12)
C4 0.0298(14) 0.0254(13) 0.0250(13) 0.0033(11) -0.0032(11) -0.0010(11)
C5 0.0319(14) 0.0271(13) 0.0256(13) 0.0014(11) -0.0007(11) -0.0006(11)
C6 0.0410(16) 0.0253(13) 0.0267(14) 0.0053(11) -0.0122(12) -0.0026(12)
C7 0.0322(14) 0.0240(13) 0.0261(13) -0.0004(11) -0.0068(11) 0.0005(11)
C8 0.0455(17) 0.0257(14) 0.0238(13) 0.0058(11) 0.0016(13) 0.0054(12)
C9 0.067(2) 0.0397(18) 0.0321(16) 0.0094(14) -0.0041(16) -0.0115(17)
C10 0.0391(15) 0.0227(13) 0.0261(13) 0.0056(11) -0.0002(12) 0.0037(11)
C11 0.077(2) 0.0308(16) 0.0383(17) 0.0137(14) -0.0179(17) -0.0151(16)
C12 0.085(3) 0.0385(18) 0.0402(18) 0.0158(15) -0.0287(18) -0.0171(18)
C13 0.0492(17) 0.0241(13) 0.0281(14) 0.0080(11) -0.0012(13) 0.0003(12)
C14 0.0474(17) 0.0287(15) 0.0322(15) 0.0077(12) -0.0044(13) -0.0044(13)
C15 0.0454(17) 0.0320(15) 0.0293(15) 0.0081(12) -0.0097(13) -0.0027(13)
C16 0.0494(17) 0.0264(14) 0.0278(14) 0.0070(12) -0.0051(13) 0.0028(13)
C17 0.098(3) 0.0326(17) 0.0335(17) 0.0050(14) -0.0215(18) -0.0087(18)
C18 0.094(3) 0.0358(17) 0.0319(17) 0.0123(14) -0.0176(18) -0.0040(18)
C19 0.0447(17) 0.0277(14) 0.0270(14) 0.0061(11) -0.0010(12) 0.0056(12)
C20 0.0518(18) 0.0301(15) 0.0283(15) 0.0048(12) -0.0040(13) -0.0004(13)
C21 0.0542(19) 0.0341(15) 0.0231(14) 0.0085(12) -0.0042(13) 0.0015(14)
C22 0.0494(18) 0.0281(14) 0.0295(15) 0.0107(12) 0.0008(13) 0.0052(13)
C23 0.063(2) 0.0283(15) 0.0466(19) 0.0084(14) 0.0049(16) 0.0073(15)
C24 0.069(2) 0.0400(18) 0.0373(17) 0.0169(14) -0.0046(16) 0.0032(16)
C25 0.050(2) 0.0408(18) 0.056(2) 0.0165(16) 0.0038(16) 0.0034(15)
C26 0.0386(15) 0.0249(13) 0.0194(12) 0.0021(10) -0.0056(11) -0.0042(11)
C27 0.0374(16) 0.0402(16) 0.0319(15) 0.0034(13) -0.0033(12) 0.0013(13)
C28 0.0401(16) 0.0457(17) 0.0310(15) 0.0045(13) 0.0018(13) -0.0084(14)
C29 0.0498(17) 0.0315(14) 0.0203(13) 0.0037(11) -0.0054(12) -0.0144(13)
C30 0.0472(17) 0.0283(14) 0.0271(14) 0.0078(12) -0.0070(13) 0.0000(13)
C31 0.0385(15) 0.0298(14) 0.0256(14) 0.0040(11) -0.0014(12) -0.0007(12)
C32 0.102(3) 0.046(2) 0.046(2) 0.0206(17) -0.017(2) -0.017(2)
C33 0.142(4) 0.066(3) 0.066(3) 0.025(2) 0.012(3) -0.025(3)
C34 0.203(5) 0.073(3) 0.084(3) 0.038(3) 0.011(4) -0.030(3)
C35 0.208(5) 0.074(3) 0.079(3) 0.038(3) -0.027(4) -0.007(3)
C36 0.152(4) 0.068(3) 0.102(4) 0.024(3) -0.047(3) 0.009(3)
C37 0.101(3) 0.066(3) 0.095(3) 0.025(2) -0.031(3) -0.004(2)
C38 0.238(6) 0.099(4) 0.118(4) 0.045(3) -0.019(4) -0.002(4)
C39 0.267(7) 0.084(3) 0.135(5) 0.049(3) -0.046(5) -0.006(4)
C39A 0.267(7) 0.084(3) 0.135(5) 0.049(3) -0.046(5) -0.006(4)
C40 0.267(7) 0.084(3) 0.135(5) 0.049(3) -0.046(5) -0.006(4)
C40A 0.267(7) 0.084(3) 0.135(5) 0.049(3) -0.046(5) -0.006(4)
C41 0.267(7) 0.084(3) 0.135(5) 0.049(3) -0.046(5) -0.006(4)
C41A 0.267(7) 0.084(3) 0.135(5) 0.049(3) -0.046(5) -0.006(4)
C42 0.0449(17) 0.0303(15) 0.0353(16) -0.0081(12) 0.0136(13) -0.0074(13)
C43 0.073(2) 0.0312(16) 0.053(2) 0.0044(15) 0.0273(19) 0.0082(16)
C44 0.123(4) 0.030(2) 0.102(4) 0.008(2) 0.070(4) 0.001(2)
C45 0.135(5) 0.045(3) 0.125(5) -0.027(3) 0.076(4) -0.041(3)
C46 0.072(3) 0.086(4) 0.102(4) -0.046(3) 0.039(3) -0.045(3)
C47 0.049(2) 0.052(2) 0.058(2) -0.0215(18) 0.0128(17) -0.0161(17)
C48 0.0254(13) 0.0371(15) 0.0247(13) -0.0022(11) -0.0031(11) 0.0016(11)
C49 0.0465(18) 0.0425(17) 0.0293(15) -0.0053(13) -0.0044(13) 0.0066(14)
C50 0.059(2) 0.067(2) 0.0263(16) -0.0108(16) -0.0036(15) 0.0106(18)
C51 0.054(2) 0.072(2) 0.0252(16) 0.0044(16) 0.0003(14) 0.0022(18)
C52 0.0504(19) 0.054(2) 0.0327(16) 0.0119(15) -0.0055(14) -0.0070(16)
C53 0.0378(16) 0.0420(17) 0.0294(15) 0.0016(13) -0.0043(12) -0.0022(13)
C54 0.0298(14) 0.0265(13) 0.0275(14) 0.0007(11) 0.0060(11) 0.0022(11)
C55 0.0341(15) 0.0417(16) 0.0349(16) 0.0098(13) 0.0032(13) -0.0012(13)
C56 0.0498(19) 0.055(2) 0.0403(18) 0.0165(16) 0.0034(15) 0.0047(16)
C57 0.056(2) 0.0396(17) 0.052(2) 0.0183(16) 0.0156(17) 0.0046(16)
C58 0.0468(18) 0.0294(15) 0.0501(19) 0.0045(14) 0.0146(15) -0.0086(14)
C59 0.0377(16) 0.0309(14) 0.0339(15) 0.0006(12) 0.0074(12) -0.0048(12)
C60 0.0301(14) 0.0245(13) 0.0333(15) -0.0054(11) 0.0025(12) -0.0022(11)
C61 0.061(2) 0.0387(17) 0.052(2) 0.0051(15) 0.0270(18) 0.0110(16)
C62 0.065(2) 0.052(2) 0.079(3) 0.006(2) 0.042(2) 0.0140(19)
C63 0.0432(18) 0.0397(18) 0.071(2) -0.0125(17) 0.0147(17) 0.0071(15)
C64 0.0363(16) 0.0283(15) 0.055(2) -0.0089(14) -0.0047(14) 0.0025(13)
C65 0.0305(14) 0.0293(14) 0.0409(16) -0.0034(12) -0.0007(12) -0.0012(12)
C66 0.0234(13) 0.0298(14) 0.0305(14) 0.0031(11) 0.0022(11) -0.0005(11)
C67 0.0339(15) 0.0371(16) 0.0360(16) -0.0025(13) 0.0039(12) 0.0038(13)
C68 0.0372(16) 0.0402(17) 0.0509(19) -0.0013(15) 0.0063(14) 0.0093(14)
C69 0.0334(16) 0.0442(18) 0.058(2) 0.0153(16) 0.0018(15) 0.0098(14)
C70 0.0380(17) 0.0507(19) 0.0386(17) 0.0124(15) -0.0002(14) 0.0053(15)
C71 0.0329(15) 0.0416(16) 0.0320(15) 0.0027(13) 0.0044(12) 0.0023(13)
C72 0.0410(16) 0.0304(14) 0.0270(14) -0.0017(11) 0.0015(12) 0.0062(12)
C73 0.0520(19) 0.053(2) 0.0340(17) -0.0156(15) 0.0028(15) -0.0062(16)
C74 0.055(2) 0.091(3) 0.0361(19) -0.030(2) -0.0054(16) 0.009(2)
C75 0.157(5) 0.093(4) 0.0254(19) -0.002(2) -0.005(3) 0.029(4)
C76 0.101(9) 0.064(4) 0.034(4) 0.010(3) 0.018(5) 0.010(5)
C76A 0.121(19) 0.076(9) 0.038(6) 0.021(6) -0.019(8) -0.035(11)
C77 0.070(7) 0.044(4) 0.032(3) -0.001(3) 0.006(4) -0.002(4)
C77A 0.080(12) 0.042(6) 0.038(5) 0.014(4) -0.009(6) -0.016(7)
C78 0.0265(13) 0.0236(13) 0.0303(14) -0.0008(11) -0.0008(11) -0.0006(11)
C79 0.0350(15) 0.0346(16) 0.0370(16) 0.0093(13) 0.0017(13) 0.0021(13)
C80 0.0451(18) 0.0364(16) 0.0434(18) 0.0105(14) 0.0125(14) -0.0007(14)
C81 0.0401(17) 0.0436(18) 0.0475(19) -0.0026(15) 0.0126(15) -0.0132(14)
C82 0.0257(15) 0.066(2) 0.055(2) -0.0011(18) -0.0008(14) -0.0093(15)
C83 0.0286(14) 0.0477(18) 0.0356(16) 0.0018(14) -0.0043(12) -0.0035(13)
C84 0.0259(13) 0.0353(15) 0.0274(14) -0.0001(12) -0.0042(11) -0.0019(11)
C85 0.054(2) 0.0372(17) 0.0378(17) -0.0061(13) -0.0115(15) 0.0030(15)
C86 0.053(2) 0.064(2) 0.0379(18) -0.0182(17) -0.0156(15) 0.0005(17)
C87 0.106(4) 0.102(4) 0.037(2) 0.017(2) -0.036(2) -0.046(3)
C88 0.084(9) 0.054(5) 0.022(4) 0.007(3) -0.011(4) -0.012(6)
C88A 0.093(12) 0.052(6) 0.042(6) 0.009(5) -0.031(7) -0.011(7)
C89 0.045(6) 0.035(5) 0.031(4) 0.003(3) -0.013(4) -0.007(4)
C89A 0.062(9) 0.036(5) 0.038(5) 0.002(4) -0.022(6) 0.000(5)
C90 0.0266(14) 0.0493(18) 0.0321(15) -0.0061(13) -0.0025(12) 0.0051(13)
C91 0.0427(18) 0.056(2) 0.048(2) -0.0085(17) 0.0067(15) 0.0073(16)
C92 0.054(2) 0.083(3) 0.056(2) -0.018(2) 0.0221(19) 0.007(2)
C93 0.058(2) 0.081(3) 0.051(2) -0.003(2) 0.0187(19) 0.000(2)
C94 0.063(2) 0.063(2) 0.048(2) 0.0018(18) 0.0145(18) -0.0026(19)
C95 0.0470(19) 0.051(2) 0.0401(18) -0.0043(15) 0.0044(15) 0.0052(15)
C96 0.0364(16) 0.0492(18) 0.0374(17) -0.0091(14) -0.0125(13) 0.0147(14)
C97 0.0421(18) 0.0415(18) 0.056(2) -0.0062(15) -0.0154(16) 0.0015(14)
C98 0.0418(19) 0.058(2) 0.074(3) -0.005(2) -0.0245(19) -0.0033(17)
C99 0.055(2) 0.068(3) 0.059(2) -0.003(2) -0.0295(19) 0.0063(19)
C100 0.055(2) 0.121(4) 0.044(2) 0.007(2) -0.0207(18) 0.011(2)
C101 0.0412(19) 0.129(4) 0.0350(19) 0.003(2) -0.0095(16) 0.015(2)
C102 0.0356(16) 0.0479(18) 0.0279(15) -0.0080(13) -0.0044(12) 0.0068(14)
C103 0.0421(17) 0.0536(19) 0.0273(15) -0.0016(14) -0.0046(13) 0.0100(15)
C104 0.065(2) 0.075(3) 0.0273(16) 0.0085(17) -0.0034(16) 0.008(2)
C105 0.067(3) 0.103(3) 0.0263(17) -0.002(2) 0.0023(17) 0.008(2)
C106 0.064(2) 0.093(3) 0.039(2) -0.026(2) 0.0066(18) 0.014(2)
C107 0.056(2) 0.056(2) 0.0410(18) -0.0128(16) 0.0019(16) 0.0101(17)
C108 0.0417(17) 0.0247(14) 0.0460(17) -0.0063(13) 0.0003(14) 0.0102(12)
C109 0.0497(19) 0.0352(17) 0.058(2) 0.0040(15) -0.0045(17) 0.0096(15)
C110 0.066(2) 0.0337(18) 0.087(3) 0.0127(19) 0.000(2) 0.0098(17)
C111 0.068(3) 0.0309(18) 0.103(4) -0.003(2) 0.002(2) 0.0052(18)
C112 0.066(2) 0.042(2) 0.076(3) -0.019(2) -0.003(2) -0.0023(18)
C113 0.055(2) 0.0352(17) 0.056(2) -0.0124(15) -0.0050(17) 0.0057(15)

loop_
_atom_type_symbol
_atom_type_description
_atom_type_scat_dispersion_real
_atom_type_scat_dispersion_imag
_atom_type_scat_source
C C 0.0181 0.0091 'International Tables Vol C Tables 4.2.6.8 and 6.1.1.4'
H H 0.0000 0.0000 'International Tables Vol C Tables 4.2.6.8 and 6.1.1.4'
N N 0.0311 0.0180 'International Tables Vol C Tables 4.2.6.8 and 6.1.1.4'
O O 0.0492 0.0322 'International Tables Vol C Tables 4.2.6.8 and 6.1.1.4'
P P 0.2955 0.4335 'International Tables Vol C Tables 4.2.6.8 and 6.1.1.4'
Cu Cu -1.9646 0.5888 'International Tables Vol C Tables 4.2.6.8 and 6.1.1.4'

loop_
_geom_angle_atom_site_label_1
_geom_angle_atom_site_label_2
_geom_angle_atom_site_label_3
_geom_angle
_geom_angle_site_symmetry_1
_geom_angle_site_symmetry_3
C6 Cu1 C4 94.39(10) . .
C6 Cu1 P1 104.90(8) . .
C4 Cu1 P1 122.83(7) . .
C6 Cu1 P6 119.84(9) . .
C4 Cu1 P6 104.72(7) . .
P1 Cu1 P6 110.36(3) . .
C6 Cu1 Cu3 54.91(8) . .
C4 Cu1 Cu3 51.91(7) . .
P1 Cu1 Cu3 153.89(2) . .
P6 Cu1 Cu3 95.08(2) . .
C6 Cu1 Cu2 58.90(8) . .
C4 Cu1 Cu2 50.71(7) . .
P1 Cu1 Cu2 95.70(2) . .
P6 Cu1 Cu2 152.26(3) . .
Cu3 Cu1 Cu2 60.564(14) . .
C4 Cu2 P3 126.02(8) . .
C4 Cu2 P2 108.13(8) . .
P3 Cu2 P2 112.57(3) . .
C4 Cu2 C6 91.22(10) . .
P3 Cu2 C6 101.59(7) . .
P2 Cu2 C6 115.31(7) . .
C4 Cu2 Cu1 56.03(7) . .
P3 Cu2 Cu1 149.31(3) . .
P2 Cu2 Cu1 92.20(2) . .
C6 Cu2 Cu1 49.50(7) . .
C4 Cu2 Cu3 52.54(7) . .
P3 Cu2 Cu3 96.32(2) . .
P2 Cu2 Cu3 150.92(2) . .
C6 Cu2 Cu3 52.23(7) . .
Cu1 Cu2 Cu3 59.385(14) . .
C4 Cu3 C6 94.53(10) . .
C4 Cu3 P4 117.50(7) . .
C6 Cu3 P4 106.61(7) . .
C4 Cu3 P5 106.08(8) . .
C6 Cu3 P5 118.28(8) . .
P4 Cu3 P5 112.99(3) . .
C4 Cu3 Cu1 56.04(7) . .
C6 Cu3 Cu1 50.91(7) . .
P4 Cu3 Cu1 150.80(2) . .
P5 Cu3 Cu1 95.55(2) . .
C4 Cu3 Cu2 51.32(7) . .
C6 Cu3 Cu2 57.61(8) . .
P4 Cu3 Cu2 93.04(2) . .
P5 Cu3 Cu2 152.65(3) . .
Cu1 Cu3 Cu2 60.052(14) . .
C42 P1 C48 104.09(14) . .
C42 P1 C1 101.98(13) . .
C48 P1 C1 106.34(12) . .
C42 P1 Cu1 125.37(11) . .
C48 P1 Cu1 104.94(9) . .
C1 P1 Cu1 112.62(9) . .
C54 P2 C60 101.10(12) . .
C54 P2 C1 106.73(12) . .
C60 P2 C1 100.52(12) . .
C54 P2 Cu2 114.07(9) . .
C60 P2 Cu2 124.91(9) . .
C1 P2 Cu2 107.65(9) . .
C72 P3 C66 104.35(13) . .
C72 P3 C2 105.92(13) . .
C66 P3 C2 100.55(12) . .
C72 P3 Cu2 117.96(10) . .
C66 P3 Cu2 115.71(9) . .
C2 P3 Cu2 110.53(9) . .
C84 P4 C78 104.47(12) . .
C84 P4 C2 103.43(13) . .
C78 P4 C2 103.43(12) . .
C84 P4 Cu3 118.41(9) . .
C78 P4 Cu3 114.80(9) . .
C2 P4 Cu3 110.70(9) . .
C90 P5 C96 103.35(15) . .
C90 P5 C3 105.97(14) . .
C96 P5 C3 100.21(14) . .
C90 P5 Cu3 123.00(10) . .
C96 P5 Cu3 113.18(10) . .
C3 P5 Cu3 108.60(10) . .
C102 P6 C108 104.58(15) . .
C102 P6 C3 103.09(14) . .
C108 P6 C3 102.09(14) . .
C102 P6 Cu1 117.90(10) . .
C108 P6 Cu1 117.69(10) . .
C3 P6 Cu1 109.45(9) . .
C8 N1 C13 127.8(3) . .
O1S N1S O1S 125.4(5) . 2_565
O1S N1S O2S 117.3(3) . .
O1S N1S O2S 117.3(3) 2_565 .
C8 N2 C16 126.4(3) . .
O3S N2S O3S 126.8(6) 2_575 .
O3S N2S O4S 116.6(3) 2_575 .
O3S N2S O4S 116.6(3) . .
C9 N3 C29 126.9(3) . .
C9 N4 C32 126.0(4) . .
P2 C1 P1 109.20(14) . .
P3 C2 P4 109.45(13) . .
P5 C3 P6 110.17(14) . .
C5 C4 Cu2 143.9(2) . .
C5 C4 Cu3 136.0(2) . .
Cu2 C4 Cu3 76.14(9) . .
C5 C4 Cu1 125.6(2) . .
Cu2 C4 Cu1 73.26(8) . .
Cu3 C4 Cu1 72.05(8) . .
C4 C5 C10 176.6(3) . .
C7 C6 Cu1 145.3(2) . .
C7 C6 Cu3 124.5(2) . .
Cu1 C6 Cu3 74.17(9) . .
C7 C6 Cu2 139.3(2) . .
Cu1 C6 Cu2 71.61(9) . .
Cu3 C6 Cu2 70.15(8) . .
C6 C7 C26 177.3(3) . .
O1 C8 N1 124.2(3) . .
O1 C8 N2 124.3(3) . .
N1 C8 N2 111.5(3) . .
O2 C9 N3 123.8(3) . .
O2 C9 N4 124.8(3) . .
N3 C9 N4 111.3(3) . .
C15 C10 C11 117.2(2) . .
C15 C10 C5 122.0(3) . .
C11 C10 C5 120.8(3) . .
C12 C11 C10 121.0(3) . .
C11 C12 C13 120.9(3) . .
C14 C13 C12 118.5(3) . .
C14 C13 N1 125.4(3) . .
C12 C13 N1 116.1(3) . .
C13 C14 C15 120.2(3) . .
C14 C15 C10 122.0(3) . .
C17 C16 C21 118.4(3) . .
C17 C16 N2 117.4(3) . .
C21 C16 N2 124.2(3) . .
C18 C17 C16 120.8(3) . .
C19 C18 C17 122.1(3) . .
C18 C19 C20 116.3(3) . .
C18 C19 C22 123.0(3) . .
C20 C19 C22 120.7(3) . .
C19 C20 C21 122.9(3) . .
C16 C21 C20 119.5(3) . .
C23 C22 C24 107.6(3) . .
C23 C22 C19 110.6(2) . .
C24 C22 C19 112.2(3) . .
C23 C22 C25 109.3(3) . .
C24 C22 C25 108.3(3) . .
C19 C22 C25 108.6(2) . .
C31 C26 C27 117.5(2) . .
C31 C26 C7 122.0(3) . .
C27 C26 C7 120.5(3) . .
C28 C27 C26 121.1(3) . .
C29 C28 C27 120.4(3) . .
C30 C29 C28 119.6(3) . .
C30 C29 N3 123.6(3) . .
C28 C29 N3 116.7(3) . .
C29 C30 C31 119.8(3) . .
C30 C31 C26 121.7(3) . .
C37 C32 C33 119.9(4) . .
C37 C32 N4 123.1(4) . .
C33 C32 N4 116.9(5) . .
C34 C33 C32 120.3(6) . .
C33 C34 C35 120.8(6) . .
C36 C35 C34 118.3(5) . .
C36 C35 C38 121.1(7) . .
C34 C35 C38 120.6(6) . .
C37 C36 C35 121.3(7) . .
C36 C37 C32 119.3(6) . .
C39 C38 C40 128.3(13) . .
C41A C38 C39A 110.2(8) . .
C41A C38 C35 116.8(8) . .
C39 C38 C35 110.8(8) . .
C40 C38 C35 108.6(6) . .
C39A C38 C35 106.9(8) . .
C41A C38 C40A 110.2(8) . .
C39A C38 C40A 102.8(9) . .
C35 C38 C40A 109.1(6) . .
C39 C38 C41 106.6(13) . .
C40 C38 C41 92.2(12) . .
C35 C38 C41 106.9(7) . .
C43 C42 C47 119.9(3) . .
C43 C42 P1 118.6(3) . .
C47 C42 P1 121.4(3) . .
C42 C43 C44 119.9(4) . .
C45 C44 C43 120.7(5) . .
C44 C45 C46 120.6(4) . .
C45 C46 C47 120.1(5) . .
C42 C47 C46 118.8(4) . .
C53 C48 C49 118.7(3) . .
C53 C48 P1 121.0(2) . .
C49 C48 P1 119.3(2) . .
C50 C49 C48 120.3(3) . .
C51 C50 C49 120.3(3) . .
C52 C51 C50 120.1(3) . .
C51 C52 C53 120.1(3) . .
C52 C53 C48 120.4(3) . .
C59 C54 C55 118.7(3) . .
C59 C54 P2 124.0(2) . .
C55 C54 P2 117.1(2) . .
C56 C55 C54 120.7(3) . .
C57 C56 C55 119.7(3) . .
C58 C57 C56 120.2(3) . .
C57 C58 C59 120.3(3) . .
C54 C59 C58 120.3(3) . .
C61 C60 C65 117.9(3) . .
C61 C60 P2 122.7(2) . .
C65 C60 P2 119.3(2) . .
C60 C61 C62 120.6(3) . .
C63 C62 C61 120.5(3) . .
C64 C63 C62 120.0(3) . .
C63 C64 C65 120.0(3) . .
C64 C65 C60 121.1(3) . .
C71 C66 C67 118.3(3) . .
C71 C66 P3 116.9(2) . .
C67 C66 P3 124.8(2) . .
C68 C67 C66 120.7(3) . .
C69 C68 C67 120.2(3) . .
C68 C69 C70 119.8(3) . .
C69 C70 C71 120.1(3) . .
C70 C71 C66 120.9(3) . .
C73 C72 C77A 110.8(6) . .
C73 C72 C77 119.2(4) . .
C73 C72 P3 124.9(2) . .
C77A C72 P3 120.3(6) . .
C77 C72 P3 114.5(4) . .
C74 C73 C72 121.3(4) . .
C75 C74 C73 120.4(4) . .
C76A C75 C74 114.1(8) . .
C74 C75 C76 119.7(4) . .
C77 C76 C75 115.7(7) . .
C75 C76A C77A 120.1(12) . .
C76 C77 C72 120.4(7) . .
C72 C77A C76A 121.8(11) . .
C83 C78 C79 118.4(3) . .
C83 C78 P4 121.2(2) . .
C79 C78 P4 119.8(2) . .
C80 C79 C78 120.9(3) . .
C81 C80 C79 120.3(3) . .
C80 C81 C82 119.5(3) . .
C81 C82 C83 120.6(3) . .
C78 C83 C82 120.2(3) . .
C89 C84 C85 114.8(5) . .
C85 C84 C89A 119.6(5) . .
C89 C84 P4 119.2(4) . .
C85 C84 P4 123.5(2) . .
C89A C84 P4 115.7(5) . .
C84 C85 C86 121.2(3) . .
C87 C86 C85 120.0(3) . .
C88 C87 C86 117.6(5) . .
C86 C87 C88A 118.2(5) . .
C87 C88 C89 119.6(8) . .
C89A C88A C87 116.5(9) . .
C84 C89 C88 121.9(8) . .
C88A C89A C84 119.0(9) . .
C95 C90 C91 119.2(3) . .
C95 C90 P5 117.4(2) . .
C91 C90 P5 123.4(3) . .
C90 C91 C92 119.5(4) . .
C93 C92 C91 121.1(4) . .
C92 C93 C94 119.5(4) . .
C93 C94 C95 119.9(4) . .
C90 C95 C94 120.8(3) . .
C97 C96 C101 118.8(3) . .
C97 C96 P5 123.6(3) . .
C101 C96 P5 117.7(3) . .
C96 C97 C98 119.5(4) . .
C99 C98 C97 120.5(4) . .
C100 C99 C98 120.4(3) . .
C99 C100 C101 119.3(4) . .
C100 C101 C96 121.5(4) . .
C103 C102 C107 119.8(3) . .
C103 C102 P6 117.6(2) . .
C107 C102 P6 122.4(3) . .
C102 C103 C104 120.3(3) . .
C105 C104 C103 119.6(4) . .
C106 C105 C104 120.5(4) . .
C105 C106 C107 120.8(4) . .
C106 C107 C102 119.0(4) . .
C109 C108 C113 118.3(3) . .
C109 C108 P6 120.9(2) . .
C113 C108 P6 120.4(2) . .
C108 C109 C110 120.5(4) . .
C111 C110 C109 120.3(4) . .
C110 C111 C112 120.0(4) . .
C111 C112 C113 120.3(4) . .
C112 C113 C108 120.5(4) . .

loop_
_geom_bond_atom_site_label_1
_geom_bond_atom_site_label_2
_geom_bond_distance
_geom_bond_site_symmetry_2
Cu1 C6 2.086(3) .
Cu1 C4 2.255(3) .
Cu1 P1 2.2654(8) .
Cu1 P6 2.2845(8) .
Cu1 Cu3 2.5861(5) .
Cu1 Cu2 2.6038(5) .
Cu2 C4 2.104(3) .
Cu2 P3 2.2810(7) .
Cu2 P2 2.3084(7) .
Cu2 C6 2.350(3) .
Cu2 Cu3 2.6171(5) .
Cu3 C4 2.140(3) .
Cu3 C6 2.199(3) .
Cu3 P4 2.2665(7) .
Cu3 P5 2.2890(8) .
P1 C42 1.820(3) .
P1 C48 1.824(3) .
P1 C1 1.843(3) .
P2 C54 1.819(3) .
P2 C60 1.840(3) .
P2 C1 1.842(3) .
P3 C72 1.817(3) .
P3 C66 1.832(3) .
P3 C2 1.839(3) .
P4 C84 1.820(3) .
P4 C78 1.821(3) .
P4 C2 1.842(3) .
P5 C90 1.825(3) .
P5 C96 1.830(3) .
P5 C3 1.835(3) .
P6 C102 1.824(3) .
P6 C108 1.827(3) .
P6 C3 1.836(3) .
O1 C8 1.207(4) .
O1S N1S 1.213(4) .
O2 C9 1.216(4) .
O2S N1S 1.277(5) .
O3S N2S 1.211(4) .
O4S N2S 1.240(6) .
N1 C8 1.373(4) .
N1 C13 1.406(3) .
N1S O1S 1.213(4) 2_565
N2 C8 1.375(4) .
N2 C16 1.413(4) .
N2S O3S 1.210(4) 2_575
N3 C9 1.360(4) .
N3 C29 1.416(3) .
N4 C9 1.376(4) .
N4 C32 1.400(5) .
C4 C5 1.218(4) .
C5 C10 1.438(4) .
C6 C7 1.217(4) .
C7 C26 1.443(4) .
C10 C15 1.391(4) .
C10 C11 1.391(4) .
C11 C12 1.381(4) .
C12 C13 1.392(4) .
C13 C14 1.379(4) .
C14 C15 1.383(4) .
C16 C17 1.385(4) .
C16 C21 1.386(4) .
C17 C18 1.382(5) .
C18 C19 1.379(5) .
C19 C20 1.388(4) .
C19 C22 1.533(4) .
C20 C21 1.388(4) .
C22 C23 1.530(4) .
C22 C24 1.533(4) .
C22 C25 1.536(5) .
C26 C31 1.392(4) .
C26 C27 1.396(4) .
C27 C28 1.386(4) .
C28 C29 1.386(5) .
C29 C30 1.380(4) .
C30 C31 1.392(4) .
C32 C37 1.393(7) .
C32 C33 1.396(7) .
C33 C34 1.372(7) .
C34 C35 1.406(10) .
C35 C36 1.395(10) .
C35 C38 1.534(7) .
C36 C37 1.387(7) .
C38 C41A 1.462(9) .
C38 C39 1.490(9) .
C38 C40 1.523(9) .
C38 C39A 1.530(9) .
C38 C40A 1.548(9) .
C38 C41 1.563(9) .
C42 C43 1.392(5) .
C42 C47 1.398(5) .
C43 C44 1.393(6) .
C44 C45 1.346(9) .
C45 C46 1.395(9) .
C46 C47 1.399(6) .
C48 C53 1.392(4) .
C48 C49 1.398(4) .
C49 C50 1.385(4) .
C50 C51 1.379(5) .
C51 C52 1.375(5) .
C52 C53 1.391(4) .
C54 C59 1.385(4) .
C54 C55 1.397(4) .
C55 C56 1.388(4) .
C56 C57 1.381(5) .
C57 C58 1.375(5) .
C58 C59 1.393(4) .
C60 C61 1.383(4) .
C60 C65 1.393(4) .
C61 C62 1.392(5) .
C62 C63 1.368(5) .
C63 C64 1.367(5) .
C64 C65 1.389(4) .
C66 C71 1.393(4) .
C66 C67 1.395(4) .
C67 C68 1.387(4) .
C68 C69 1.383(5) .
C69 C70 1.383(5) .
C70 C71 1.386(4) .
C72 C73 1.385(4) .
C72 C77A 1.385(12) .
C72 C77 1.424(9) .
C73 C74 1.383(5) .
C74 C75 1.339(7) .
C75 C76A 1.297(19) .
C75 C76 1.529(16) .
C76 C77 1.391(10) .
C76A C77A 1.391(16) .
C78 C83 1.386(4) .
C78 C79 1.395(4) .
C79 C80 1.388(4) .
C80 C81 1.371(5) .
C81 C82 1.381(5) .
C82 C83 1.394(4) .
C84 C89 1.362(10) .
C84 C85 1.381(4) .
C84 C89A 1.437(12) .
C85 C86 1.382(5) .
C86 C87 1.349(6) .
C87 C88 1.324(10) .
C87 C88A 1.537(18) .
C88 C89 1.395(12) .
C88A C89A 1.385(14) .
C90 C95 1.377(5) .
C90 C91 1.387(4) .
C91 C92 1.394(5) .
C92 C93 1.366(6) .
C93 C94 1.378(6) .
C94 C95 1.391(5) .
C96 C97 1.376(5) .
C96 C101 1.389(5) .
C97 C98 1.404(5) .
C98 C99 1.370(6) .
C99 C100 1.365(6) .
C100 C101 1.385(5) .
C102 C103 1.388(5) .
C102 C107 1.400(4) .
C103 C104 1.393(5) .
C104 C105 1.379(6) .
C105 C106 1.373(6) .
C106 C107 1.394(5) .
C108 C109 1.388(5) .
C108 C113 1.395(5) .
C109 C110 1.390(5) .
C110 C111 1.370(6) .
C111 C112 1.373(6) .
C112 C113 1.385(5) .

loop_
_geom_hbond_atom_site_label_D
_geom_hbond_atom_site_label_H
_geom_hbond_atom_site_label_A
_geom_hbond_distance_DH
_geom_hbond_distance_HA
_geom_hbond_distance_DA
_geom_hbond_angle_DHA
N1 H1 O4S 0.88 1.95 2.816(4) 169.1
N2 H2 O3S 0.88 2.40 3.228(6) 156.9
N2 H2 O4S 0.88 2.50 3.260(3) 145.6
N3 H3 O2S 0.88 2.01 2.861(4) 163.7
N4 H4 O2S 0.88 2.27 3.049(4) 147.1
N4 H4 O1S 0.88 2.25 3.075(6) 156.7
N4 H4 N1S 0.88 2.64 3.516(4) 176.0
N1 H1 O4S 0.88 1.95 2.816(4) 169.1
N2 H2 O3S 0.88 2.40 3.228(6) 156.9
N2 H2 O4S 0.88 2.50 3.260(3) 145.6
N3 H3 O2S 0.88 2.01 2.861(4) 163.7
N4 H4 O1S 0.88 2.25 3.075(6) 156.7
N4 H4 O2S 0.88 2.27 3.049(4) 147.1
N4 H4 N1S 0.88 2.64 3.516(4) 176.0
C14 H14 O1 0.95 2.29 2.895(3) 120.7
C21 H21 O1 0.95 2.35 2.901(3) 116.6
C30 H30 O2 0.95 2.35 2.894(4) 116.2
C37 H37 O2 0.95 2.44 2.930(5) 111.7
N1 H1 O4S 0.88 1.95 2.816(4) 169.1
N2 H2 O3S 0.88 2.40 3.228(6) 156.9
N2 H2 O4S 0.88 2.50 3.260(3) 145.6
N3 H3 O2S 0.88 2.01 2.861(4) 163.7
N4 H4 O1S 0.88 2.25 3.075(6) 156.7
N4 H4 O2S 0.88 2.27 3.049(4) 147.1
N4 H4 N1S 0.88 2.64 3.516(4) 176.0
C14 H14 O1 0.95 2.29 2.895(3) 120.7
C21 H21 O1 0.95 2.35 2.901(3) 116.6
C30 H30 O2 0.95 2.35 2.894(4) 116.2
C37 H37 O2 0.95 2.44 2.930(5) 111.7
